data_7157208
loop_
_publ_author_name
'Li, Jian'
'zhu, shang-rong'
'Xu, Qiuneng'
'Liu, Li'
'Yan, Shenghu'

_publ_section_title
;
 Br\/Onsted Acid Mediated Intramolecular Cyclopropane Ring
 Expansion/[4+2]-Cycloaddition
;
_journal_name_full 'Organic &amp; Biomolecular Chemistry'
_journal_paper_doi 10.1039/C9OB02379H
_journal_year 2019
_chemical_formula_sum 'C24 H17 Br I N O2'
_chemical_formula_weight 558.20
_space_group_crystal_system monoclinic
_space_group_IT_number 14
_space_group_name_Hall '-P 2ybc'
_space_group_name_H-M_alt 'P 1 21/c 1'
_atom_sites_solution_hydrogens geom
_audit_creation_method SHELXL-2018/3
_audit_update_record
;
2019-10-22 deposited with the CCDC.	2019-11-15 downloaded from the CCDC.
;
_cell_angle_alpha 90
_cell_angle_beta 105.1680(10)
_cell_angle_gamma 90
_cell_formula_units_Z 4
_cell_length_a 13.4658(4)
_cell_length_b 15.2404(4)
_cell_length_c 10.0603(3)
_cell_measurement_reflns_used 9900
_cell_measurement_temperature 193(2)
_cell_measurement_theta_max 53.99
_cell_measurement_theta_min 2.96
_cell_volume 1992.69(10)
_computing_structure_refinement 'SHELXL-2018/3 (Sheldrick, 2018)'
_computing_structure_solution 'SHELXT 2014/5 (Sheldrick, 2014)'
_diffrn_ambient_temperature 193(2)
_diffrn_measured_fraction_theta_full 0.999
_diffrn_measured_fraction_theta_max 0.996
_diffrn_measurement_device_type 'Bruker APEX-II CCD'
_diffrn_measurement_method '\f and \w scans'
_diffrn_radiation_type GaK\a
_diffrn_radiation_wavelength 1.34139
_diffrn_reflns_av_R_equivalents 0.0669
_diffrn_reflns_av_unetI/netI 0.0479
_diffrn_reflns_Laue_measured_fraction_full 0.999
_diffrn_reflns_Laue_measured_fraction_max 0.996
_diffrn_reflns_limit_h_max 16
_diffrn_reflns_limit_h_min -16
_diffrn_reflns_limit_k_max 18
_diffrn_reflns_limit_k_min -18
_diffrn_reflns_limit_l_max 12
_diffrn_reflns_limit_l_min -12
_diffrn_reflns_number 17028
_diffrn_reflns_point_group_measured_fraction_full 0.999
_diffrn_reflns_point_group_measured_fraction_max 0.996
_diffrn_reflns_theta_full 53.594
_diffrn_reflns_theta_max 53.993
_diffrn_reflns_theta_min 2.958
_exptl_absorpt_coefficient_mu 10.332
_exptl_absorpt_correction_T_max 0.3012
_exptl_absorpt_correction_T_min 0.0787
_exptl_absorpt_correction_type multi-scan
_exptl_absorpt_process_details SADABS
_exptl_crystal_colour yellow
_exptl_crystal_density_diffrn 1.861
_exptl_crystal_description BLOCK
_exptl_crystal_F_000 1088
_exptl_crystal_size_max 0.120
_exptl_crystal_size_mid 0.110
_exptl_crystal_size_min 0.080
_refine_diff_density_max 1.020
_refine_diff_density_min -1.260
_refine_diff_density_rms 0.144
_refine_ls_extinction_method none
_refine_ls_goodness_of_fit_ref 1.065
_refine_ls_hydrogen_treatment constr
_refine_ls_matrix_type full
_refine_ls_number_parameters 262
_refine_ls_number_reflns 3655
_refine_ls_number_restraints 0
_refine_ls_restrained_S_all 1.065
_refine_ls_R_factor_all 0.0537
_refine_ls_R_factor_gt 0.0469
_refine_ls_shift/su_max 0.001
_refine_ls_shift/su_mean 0.000
_refine_ls_structure_factor_coef Fsqd
_refine_ls_weighting_details 'w=1/[\s^2^(Fo^2^)+(0.0595P)^2^+5.0666P] where P=(Fo^2^+2Fc^2^)/3'
_refine_ls_weighting_scheme calc
_refine_ls_wR_factor_gt 0.1170
_refine_ls_wR_factor_ref 0.1223
_reflns_Friedel_coverage 0.000
_reflns_number_gt 3223
_reflns_number_total 3655
_reflns_threshold_expression 'I > 2\s(I)'
_cod_data_source_file c9ob02379h2.cif
_cod_data_source_block 1_a
_cod_depositor_comments
;
The following automatic conversions were performed:

data item '_exptl_absorpt_correction_type' value 'MULTI-SCAN' was
changed to 'multi-scan' in accordance with the
/home/data/users/saulius/crontab/automatic-downloads/rss-feeds/RSC/lib/dictionaries/cif_core.dic
dictionary named 'cif_core.dic' version 2.4.2 last updated on
2011-04-26.

Automatic conversion script
Id: cif_fix_values 6909 2019-04-08 15:41:33Z antanas 
;
_cod_original_sg_symbol_H-M 'P 21/c'
_cod_database_code 7157208
_shelx_shelxl_version_number 2018/3
_shelx_space_group_comment
;
The symmetry employed for this shelxl refinement is uniquely defined
by the following loop, which should always be used as a source of
symmetry information in preference to the above space-group names.
They are only intended as comments.
;
_shelx_estimated_absorpt_t_min 0.370
_shelx_estimated_absorpt_t_max 0.492

loop_
_space_group_symop_operation_xyz
'x, y, z'
'-x, y+1/2, -z+1/2'
'-x, -y, -z'
'x, -y-1/2, z-1/2'

loop_
_atom_site_label
_atom_site_type_symbol
_atom_site_fract_x
_atom_site_fract_y
_atom_site_fract_z
_atom_site_U_iso_or_equiv
_atom_site_adp_type
_atom_site_occupancy
_atom_site_site_symmetry_order
_atom_site_calc_flag
_atom_site_refinement_flags_posn
_atom_site_refinement_flags_adp
Br1 Br 0.33786(5) 0.66440(7) -0.11525(7) 0.0765(3) Uani 1 1 d . .
C1 C 0.5622(4) 0.7448(4) 0.2291(6) 0.0360(12) Uani 1 1 d . .
H1 H 0.569654 0.789393 0.296943 0.043 Uiso 1 1 calc R U
C2 C 0.4726(4) 0.7400(5) 0.1242(6) 0.0465(15) Uani 1 1 d . .
H2 H 0.418886 0.781280 0.119183 0.056 Uiso 1 1 calc R U
C3 C 0.4623(4) 0.6749(5) 0.0271(6) 0.0440(15) Uani 1 1 d . .
C4 C 0.5385(4) 0.6145(4) 0.0328(5) 0.0368(13) Uani 1 1 d . .
H4 H 0.530258 0.569431 -0.034467 0.044 Uiso 1 1 calc R U
C5 C 0.6279(4) 0.6204(3) 0.1387(5) 0.0303(11) Uani 1 1 d . .
H5 H 0.681185 0.578733 0.143608 0.036 Uiso 1 1 calc R U
C6 C 0.6413(4) 0.6854(3) 0.2368(5) 0.0228(10) Uani 1 1 d . .
C7 C 0.7425(4) 0.6894(3) 0.3512(5) 0.0221(9) Uani 1 1 d . .
C8 C 0.7537(4) 0.6025(3) 0.4288(5) 0.0226(9) Uani 1 1 d . .
C9 C 0.6865(4) 0.5813(3) 0.5072(5) 0.0268(10) Uani 1 1 d . .
H9 H 0.638368 0.623513 0.521035 0.032 Uiso 1 1 calc R U
C10 C 0.6892(4) 0.4990(4) 0.5652(5) 0.0306(11) Uani 1 1 d . .
C11 C 0.7572(4) 0.4353(3) 0.5421(5) 0.0314(11) Uani 1 1 d . .
H11 H 0.756049 0.377819 0.578188 0.038 Uiso 1 1 calc R U
C12 C 0.8254(4) 0.4558(3) 0.4672(5) 0.0310(11) Uani 1 1 d . .
H12 H 0.872830 0.413002 0.452752 0.037 Uiso 1 1 calc R U
C13 C 0.8251(4) 0.5400(3) 0.4121(5) 0.0242(10) Uani 1 1 d . .
C14 C 0.8329(4) 0.7139(3) 0.2877(5) 0.0234(10) Uani 1 1 d . .
H14 H 0.810402 0.706435 0.185431 0.028 Uiso 1 1 calc R U
C15 C 0.8519(5) 0.8108(3) 0.3226(7) 0.0435(14) Uani 1 1 d . .
H15A H 0.922526 0.819790 0.381638 0.052 Uiso 1 1 calc R U
H15B H 0.843359 0.845868 0.237530 0.052 Uiso 1 1 calc R U
C16 C 0.7745(6) 0.8371(4) 0.3969(7) 0.0504(17) Uani 1 1 d . .
H16A H 0.806137 0.876643 0.474537 0.060 Uiso 1 1 calc R U
H16B H 0.716408 0.868235 0.333846 0.060 Uiso 1 1 calc R U
C17 C 0.9280(4) 0.6577(3) 0.3468(5) 0.0228(10) Uani 1 1 d . .
H17 H 0.961674 0.675855 0.443636 0.027 Uiso 1 1 calc R U
C18 C 1.0055(4) 0.6586(3) 0.2619(5) 0.0241(10) Uani 1 1 d . .
C19 C 1.0615(4) 0.7269(3) 0.2286(5) 0.0293(11) Uani 1 1 d . .
H19 H 1.056352 0.784562 0.261909 0.035 Uiso 1 1 calc R U
C20 C 1.1263(4) 0.7082(3) 0.1441(5) 0.0325(11) Uani 1 1 d . .
H20 H 1.164863 0.754419 0.118388 0.039 Uiso 1 1 calc R U
C21 C 1.1357(4) 0.6240(4) 0.0971(6) 0.0352(12) Uani 1 1 d . .
H21 H 1.180883 0.613052 0.040601 0.042 Uiso 1 1 calc R U
C22 C 1.0795(4) 0.5560(3) 0.1318(6) 0.0314(11) Uani 1 1 d . .
H22 H 1.085402 0.497982 0.100042 0.038 Uiso 1 1 calc R U
C23 C 1.0145(4) 0.5747(3) 0.2142(5) 0.0262(10) Uani 1 1 d . .
C24 C 0.9485(4) 0.5136(3) 0.2662(5) 0.0285(11) Uani 1 1 d . .
I1 I 0.59019(3) 0.46632(2) 0.68730(4) 0.03931(15) Uani 1 1 d . .
N1 N 0.8993(3) 0.5655(3) 0.3425(4) 0.0256(9) Uani 1 1 d . .
O1 O 0.7393(3) 0.7583(2) 0.4468(3) 0.0299(8) Uani 1 1 d . .
O2 O 0.9362(3) 0.4356(2) 0.2463(4) 0.0445(10) Uani 1 1 d . .

loop_
_atom_site_aniso_label
_atom_site_aniso_U_11
_atom_site_aniso_U_22
_atom_site_aniso_U_33
_atom_site_aniso_U_23
_atom_site_aniso_U_13
_atom_site_aniso_U_12
Br1 0.0303(4) 0.1545(9) 0.0375(4) 0.0254(4) -0.0043(3) -0.0175(4)
C1 0.041(3) 0.038(3) 0.028(3) 0.001(2) 0.009(2) 0.013(2)
C2 0.032(3) 0.067(4) 0.040(3) 0.016(3) 0.010(3) 0.018(3)
C3 0.028(3) 0.075(4) 0.029(3) 0.017(3) 0.007(2) -0.007(3)
C4 0.045(3) 0.036(3) 0.029(3) 0.003(2) 0.007(2) -0.010(2)
C5 0.033(3) 0.028(3) 0.030(3) 0.004(2) 0.007(2) 0.001(2)
C6 0.028(2) 0.021(2) 0.019(2) 0.0050(18) 0.0062(19) -0.0023(19)
C7 0.026(2) 0.018(2) 0.023(2) -0.0009(18) 0.0076(19) 0.0009(18)
C8 0.025(2) 0.020(2) 0.021(2) 0.0000(18) 0.0021(18) -0.0040(18)
C9 0.026(2) 0.029(3) 0.023(2) 0.0018(19) 0.0033(19) -0.001(2)
C10 0.033(3) 0.032(3) 0.024(2) 0.002(2) 0.003(2) -0.009(2)
C11 0.039(3) 0.023(2) 0.030(3) 0.009(2) 0.005(2) -0.003(2)
C12 0.035(3) 0.020(2) 0.034(3) 0.006(2) 0.003(2) 0.003(2)
C13 0.027(2) 0.021(2) 0.023(2) 0.0005(18) 0.004(2) -0.0017(19)
C14 0.027(2) 0.020(2) 0.022(2) 0.0049(18) 0.0051(19) -0.0016(19)
C15 0.045(3) 0.021(3) 0.070(4) 0.009(3) 0.024(3) 0.001(2)
C16 0.095(5) 0.023(3) 0.043(3) -0.005(2) 0.037(4) -0.012(3)
C17 0.026(2) 0.016(2) 0.026(2) -0.0006(18) 0.0067(19) -0.0023(18)
C18 0.022(2) 0.024(2) 0.024(2) 0.0007(19) 0.0029(19) 0.0022(19)
C19 0.029(3) 0.022(2) 0.036(3) 0.002(2) 0.007(2) -0.001(2)
C20 0.030(3) 0.032(3) 0.035(3) 0.006(2) 0.007(2) -0.003(2)
C21 0.031(3) 0.045(3) 0.032(3) 0.007(2) 0.013(2) 0.007(2)
C22 0.035(3) 0.029(3) 0.033(3) -0.004(2) 0.013(2) 0.004(2)
C23 0.026(2) 0.024(2) 0.027(2) 0.000(2) 0.004(2) 0.001(2)
C24 0.032(3) 0.020(2) 0.034(3) 0.001(2) 0.011(2) 0.003(2)
I1 0.0409(2) 0.0449(3) 0.0334(2) 0.00941(14) 0.01195(16) -0.01168(15)
N1 0.034(2) 0.0139(18) 0.031(2) 0.0022(17) 0.0138(18) 0.0007(16)
O1 0.047(2) 0.0197(16) 0.0248(17) -0.0044(13) 0.0126(16) -0.0027(15)
O2 0.064(3) 0.0189(18) 0.060(3) -0.0052(18) 0.033(2) 0.0002(18)

loop_
_atom_type_symbol
_atom_type_description
_atom_type_scat_dispersion_real
_atom_type_scat_dispersion_imag
_atom_type_scat_source
C C 0.0137 0.0067 'International Tables Vol C Tables 4.2.6.8 and 6.1.1.4'
H H 0.0000 0.0000 'International Tables Vol C Tables 4.2.6.8 and 6.1.1.4'
Br Br -0.9338 1.0006 'International Tables Vol C Tables 4.2.6.8 and 6.1.1.4'
I I 0.0030 5.4350 'International Tables Vol C Tables 4.2.6.8 and 6.1.1.4'
N N 0.0241 0.0134 'International Tables Vol C Tables 4.2.6.8 and 6.1.1.4'
O O 0.0389 0.0241 'International Tables Vol C Tables 4.2.6.8 and 6.1.1.4'

loop_
_geom_angle_atom_site_label_1
_geom_angle_atom_site_label_2
_geom_angle_atom_site_label_3
_geom_angle
C2 C1 C6 120.9(5)
C2 C1 H1 119.5
C6 C1 H1 119.5
C3 C2 C1 119.1(5)
C3 C2 H2 120.4
C1 C2 H2 120.4
C4 C3 C2 121.4(5)
C4 C3 Br1 118.5(5)
C2 C3 Br1 120.1(5)
C3 C4 C5 118.6(5)
C3 C4 H4 120.7
C5 C4 H4 120.7
C6 C5 C4 121.5(5)
C6 C5 H5 119.3
C4 C5 H5 119.3
C5 C6 C1 118.4(5)
C5 C6 C7 119.3(4)
C1 C6 C7 122.3(4)
O1 C7 C8 108.0(4)
O1 C7 C6 110.8(4)
C8 C7 C6 107.3(4)
O1 C7 C14 105.3(4)
C8 C7 C14 115.7(4)
C6 C7 C14 109.7(4)
C9 C8 C13 118.8(4)
C9 C8 C7 120.2(4)
C13 C8 C7 120.7(4)
C10 C9 C8 120.4(5)
C10 C9 H9 119.8
C8 C9 H9 119.8
C9 C10 C11 120.5(5)
C9 C10 I1 120.9(4)
C11 C10 I1 118.5(4)
C12 C11 C10 119.8(5)
C12 C11 H11 120.1
C10 C11 H11 120.1
C11 C12 C13 119.7(5)
C11 C12 H12 120.2
C13 C12 H12 120.2
C8 C13 C12 120.7(5)
C8 C13 N1 118.0(4)
C12 C13 N1 121.2(4)
C15 C14 C17 112.4(4)
C15 C14 C7 103.8(4)
C17 C14 C7 111.8(4)
C15 C14 H14 109.6
C17 C14 H14 109.6
C7 C14 H14 109.6
C16 C15 C14 106.3(4)
C16 C15 H15A 110.5
C14 C15 H15A 110.5
C16 C15 H15B 110.5
C14 C15 H15B 110.5
H15A C15 H15B 108.7
O1 C16 C15 106.9(5)
O1 C16 H16A 110.3
C15 C16 H16A 110.3
O1 C16 H16B 110.3
C15 C16 H16B 110.3
H16A C16 H16B 108.6
N1 C17 C18 102.1(4)
N1 C17 C14 109.9(4)
C18 C17 C14 114.1(4)
N1 C17 H17 110.2
C18 C17 H17 110.2
C14 C17 H17 110.2
C19 C18 C23 120.7(5)
C19 C18 C17 130.4(4)
C23 C18 C17 108.9(4)
C18 C19 C20 117.6(5)
C18 C19 H19 121.2
C20 C19 H19 121.2
C21 C20 C19 121.6(5)
C21 C20 H20 119.2
C19 C20 H20 119.2
C22 C21 C20 120.3(5)
C22 C21 H21 119.8
C20 C21 H21 119.8
C21 C22 C23 118.1(5)
C21 C22 H22 121.0
C23 C22 H22 121.0
C18 C23 C22 121.7(5)
C18 C23 C24 110.2(4)
C22 C23 C24 128.1(5)
O2 C24 N1 126.0(5)
O2 C24 C23 129.2(5)
N1 C24 C23 104.8(4)
C24 N1 C13 128.2(4)
C24 N1 C17 113.9(4)
C13 N1 C17 117.8(4)
C16 O1 C7 108.0(4)

loop_
_geom_bond_atom_site_label_1
_geom_bond_atom_site_label_2
_geom_bond_distance
Br1 C3 1.905(6)
C1 C2 1.382(8)
C1 C6 1.384(7)
C1 H1 0.9500
C2 C3 1.374(9)
C2 H2 0.9500
C3 C4 1.368(9)
C4 C5 1.386(7)
C4 H4 0.9500
C5 C6 1.376(7)
C5 H5 0.9500
C6 C7 1.538(6)
C7 O1 1.432(5)
C7 C8 1.524(6)
C7 C14 1.561(6)
C8 C9 1.384(7)
C8 C13 1.396(7)
C9 C10 1.379(7)
C9 H9 0.9500
C10 C11 1.395(8)
C10 I1 2.096(5)
C11 C12 1.368(8)
C11 H11 0.9500
C12 C13 1.397(6)
C12 H12 0.9500
C13 N1 1.416(6)
C14 C15 1.524(7)
C14 C17 1.526(6)
C14 H14 1.0000
C15 C16 1.488(9)
C15 H15A 0.9900
C15 H15B 0.9900
C16 O1 1.430(6)
C16 H16A 0.9900
C16 H16B 0.9900
C17 N1 1.456(6)
C17 C18 1.511(7)
C17 H17 1.0000
C18 C19 1.377(7)
C18 C23 1.383(7)
C19 C20 1.397(8)
C19 H19 0.9500
C20 C21 1.385(8)
C20 H20 0.9500
C21 C22 1.381(8)
C21 H21 0.9500
C22 C23 1.384(7)
C22 H22 0.9500
C23 C24 1.475(7)
C24 O2 1.209(6)
C24 N1 1.386(7)
